data_7107850
loop_
_publ_author_name
'Hai Xia Ge'
'Jian Zhang'
'Ying Dong'
'Kai Cui'
'Bo-Yang Yu'

_publ_section_title
;
 Unique biocatalytic resolution of racemic tetrahydroberberrubine via
 kinetic glycosylation and enantio-selective sulfation
;
_journal_name_full Chem.Commun.
_journal_page_first 6127
_journal_paper_doi 10.1039/c2cc32175k
_journal_volume 48
_journal_year 2012
_chemical_formula_sum 'C25 H32 N O11'
_chemical_formula_weight 522.52
_chemical_name_systematic
;
?
;
_space_group_IT_number 4
_symmetry_cell_setting monoclinic
_symmetry_space_group_name_Hall 'P 2yb'
_symmetry_space_group_name_H-M 'P 1 21 1'
_atom_sites_solution_hydrogens geom
_atom_sites_solution_primary direct
_atom_sites_solution_secondary difmap
_audit_creation_method SHELXL-97
_cell_angle_alpha 90.00
_cell_angle_beta 90.15(3)
_cell_angle_gamma 90.00
_cell_formula_units_Z 2
_cell_length_a 6.1710(12)
_cell_length_b 10.688(2)
_cell_length_c 18.481(4)
_cell_measurement_reflns_used 25
_cell_measurement_temperature 293(2)
_cell_measurement_theta_max 12
_cell_measurement_theta_min 9
_cell_volume 1218.9(4)
_computing_cell_refinement 'CAD4 EXPRESS'
_computing_data_collection 'CAD4 EXPRESS(Enraf-Nonius,1994)'
_computing_data_reduction 'XCAD4(Harms & Wocadlo,1995)'
_computing_structure_refinement 'SHELXL-97 (Sheldrick, 1997)'
_computing_structure_solution 'SHELXS-97 (Sheldrick, 1990)'
_diffrn_ambient_temperature 293(2)
_diffrn_measured_fraction_theta_full 1.000
_diffrn_measured_fraction_theta_max 1.000
_diffrn_measurement_device_type 'Nonius cad4'
_diffrn_measurement_method \w/2\q
_diffrn_radiation_monochromator graphite
_diffrn_radiation_source 'fine-focus sealed tube'
_diffrn_radiation_type MoK\a
_diffrn_radiation_wavelength 0.71073
_diffrn_reflns_av_R_equivalents 0.0697
_diffrn_reflns_av_sigmaI/netI 0.0572
_diffrn_reflns_limit_h_max 7
_diffrn_reflns_limit_h_min 0
_diffrn_reflns_limit_k_max 12
_diffrn_reflns_limit_k_min 0
_diffrn_reflns_limit_l_max 22
_diffrn_reflns_limit_l_min -22
_diffrn_reflns_number 2605
_diffrn_reflns_theta_full 25.37
_diffrn_reflns_theta_max 25.37
_diffrn_reflns_theta_min 1.10
_diffrn_standards_decay_% 1
_diffrn_standards_interval_count 200
_diffrn_standards_interval_time 2h
_diffrn_standards_number 3
_exptl_absorpt_coefficient_mu 0.112
_exptl_absorpt_correction_T_max 0.9889
_exptl_absorpt_correction_T_min 0.9671
_exptl_absorpt_correction_type psi-scan
_exptl_crystal_density_diffrn 1.424
_exptl_crystal_density_method 'not measured'
_exptl_crystal_F_000 554
_exptl_crystal_size_max 0.30
_exptl_crystal_size_mid 0.20
_exptl_crystal_size_min 0.10
_refine_diff_density_max 0.288
_refine_diff_density_min -0.284
_refine_diff_density_rms 0.055
_refine_ls_extinction_method none
_refine_ls_goodness_of_fit_ref 1.005
_refine_ls_hydrogen_treatment constr
_refine_ls_matrix_type full
_refine_ls_number_parameters 334
_refine_ls_number_reflns 2375
_refine_ls_number_restraints 1
_refine_ls_restrained_S_all 1.005
_refine_ls_R_factor_all 0.0963
_refine_ls_R_factor_gt 0.0672
_refine_ls_shift/su_max 0.000
_refine_ls_shift/su_mean 0.000
_refine_ls_structure_factor_coef Fsqd
_refine_ls_weighting_details 'calc w=1/[\s^2^(Fo^2^)+(0.1000P)^2^+0.5000P] where P=(Fo^2^+2Fc^2^)/3'
_refine_ls_weighting_scheme calc
_refine_ls_wR_factor_gt 0.1648
_refine_ls_wR_factor_ref 0.1835
_reflns_number_gt 1622
_reflns_number_total 2375
_reflns_threshold_expression >2sigma(I)
_cod_data_source_file c2cc32175k.txt
_cod_data_source_block b
_cod_original_sg_symbol_H-M P21
_cod_database_code 7107850

loop_
_symmetry_equiv_pos_as_xyz
'x, y, z'
'-x, y+1/2, -z'

loop_
_atom_site_label
_atom_site_type_symbol
_atom_site_fract_x
_atom_site_fract_y
_atom_site_fract_z
_atom_site_U_iso_or_equiv
_atom_site_adp_type
_atom_site_occupancy
_atom_site_symmetry_multiplicity
_atom_site_calc_flag
_atom_site_refinement_flags
N N 0.7733(8) 0.6801(5) 0.8161(3) 0.0398(12) Uani 1 1 d .
O1 O 1.4806(8) 0.6704(5) 1.0528(3) 0.0599(14) Uani 1 1 d .
C1 C 1.3211(11) 0.7083(7) 1.0046(4) 0.0457(16) Uani 1 1 d .
O2 O 1.5080(9) 0.8826(5) 1.0304(3) 0.0647(15) Uani 1 1 d .
C2 C 1.6020(12) 0.7790(8) 1.0655(4) 0.059(2) Uani 1 1 d .
H2A H 1.7278 0.7822 1.0933 0.071 Uiso 1 1 calc R
O3 O 0.3247(8) 0.2141(5) 0.6995(3) 0.0653(15) Uani 1 1 d .
C3 C 1.3387(11) 0.8331(8) 0.9908(4) 0.0507(18) Uani 1 1 d .
O4 O 0.2876(7) 0.4579(4) 0.7119(2) 0.0420(11) Uani 1 1 d .
C4 C 1.2031(11) 0.8948(7) 0.9458(4) 0.0493(17) Uani 1 1 d .
H4A H 1.2147 0.9808 0.9392 0.059 Uiso 1 1 calc R
O5 O 0.3654(6) 0.5919(4) 0.6202(2) 0.0399(10) Uani 1 1 d .
C5 C 1.0417(10) 0.8240(7) 0.9086(3) 0.0412(15) Uani 1 1 d .
C6 C 0.8951(12) 0.8878(7) 0.8552(4) 0.0501(17) Uani 1 1 d .
H6A H 0.9771 0.9086 0.8121 0.060 Uiso 1 1 calc R
H6B H 0.8423 0.9653 0.8760 0.060 Uiso 1 1 calc R
O6 O 0.1573(13) 0.6300(6) 0.4364(3) 0.099(3) Uani 1 1 d .
H6C H 0.0396 0.6329 0.4125 0.118 Uiso 1 1 d R
C7 C 0.7038(11) 0.8064(6) 0.8342(4) 0.0466(17) Uani 1 1 d .
H7A H 0.6022 0.8031 0.8741 0.056 Uiso 1 1 calc R
H7B H 0.6300 0.8432 0.7930 0.056 Uiso 1 1 calc R
O7 O -0.1836(10) 0.4993(8) 0.5095(4) 0.117(3) Uani 1 1 d .
H7C H -0.1900 0.5166 0.4646 0.140 Uiso 1 1 d R
C8 C 0.5833(11) 0.6117(6) 0.7870(4) 0.0463(16) Uani 1 1 d .
H8A H 0.5452 0.6465 0.7402 0.056 Uiso 1 1 calc R
H8B H 0.4612 0.6245 0.8191 0.056 Uiso 1 1 calc R
O8 O -0.0374(9) 0.3430(6) 0.6236(3) 0.0792(19) Uani 1 1 d .
H8C H 0.0524 0.2999 0.6449 0.119 Uiso 1 1 calc R
C9 C 0.6224(9) 0.4728(6) 0.7787(3) 0.0367(14) Uani 1 1 d .
O9 O 0.4035(9) 0.8343(5) 0.5717(3) 0.0743(16) Uani 1 1 d .
H9A H 0.4775 0.9004 0.5652 0.089 Uiso 1 1 d R
C10 C 0.4752(12) 0.4030(7) 0.7410(3) 0.0452(17) Uani 1 1 d .
C11 C 0.4924(11) 0.2722(7) 0.7348(3) 0.0451(16) Uani 1 1 d .
C12 C 0.6773(11) 0.2166(7) 0.7647(4) 0.0495(17) Uani 1 1 d .
H12A H 0.7020 0.1315 0.7584 0.059 Uiso 1 1 calc R
C13 C 0.8211(11) 0.2871(7) 0.8030(4) 0.0462(17) Uani 1 1 d .
H13A H 0.9393 0.2476 0.8244 0.055 Uiso 1 1 calc R
C14 C 0.7992(10) 0.4154(6) 0.8116(4) 0.0413(15) Uani 1 1 d .
C15 C 0.9536(10) 0.4919(6) 0.8576(3) 0.0425(15) Uani 1 1 d .
H15A H 0.9922 0.4441 0.9003 0.051 Uiso 1 1 calc R
H15B H 1.0853 0.5069 0.8304 0.051 Uiso 1 1 calc R
C16 C 0.8605(10) 0.6151(6) 0.8807(3) 0.0399(15) Uani 1 1 d .
H16A H 0.7399 0.5987 0.9138 0.048 Uiso 1 1 calc R
C17 C 1.0266(11) 0.6951(6) 0.9203(3) 0.0436(16) Uani 1 1 d .
C18 C 1.1702(11) 0.6365(8) 0.9707(4) 0.0504(17) Uani 1 1 d .
H18A H 1.1606 0.5512 0.9801 0.060 Uiso 1 1 calc R
C19 C 0.3207(16) 0.0818(9) 0.6980(7) 0.106(4) Uani 1 1 d .
H19A H 0.1958 0.0541 0.6714 0.158 Uiso 1 1 calc R
H19B H 0.3141 0.0502 0.7465 0.158 Uiso 1 1 calc R
H19C H 0.4496 0.0514 0.6749 0.158 Uiso 1 1 calc R
C20 C 0.2818(10) 0.4720(6) 0.6354(3) 0.0388(14) Uani 1 1 d .
H20A H 0.3690 0.4070 0.6119 0.047 Uiso 1 1 calc R
C21 C 0.3713(11) 0.6151(7) 0.5430(4) 0.0516(18) Uani 1 1 d .
H21A H 0.4488 0.5459 0.5198 0.062 Uiso 1 1 calc R
C22 C 0.1432(14) 0.6179(8) 0.5136(4) 0.064(2) Uani 1 1 d .
H22A H 0.0627 0.6884 0.5342 0.077 Uiso 1 1 calc R
C23 C 0.0317(10) 0.4963(7) 0.5308(4) 0.0491(17) Uani 1 1 d .
H23A H 0.1040 0.4298 0.5034 0.059 Uiso 1 1 calc R
C24 C 0.0506(10) 0.4651(7) 0.6108(4) 0.0512(18) Uani 1 1 d .
H24A H -0.0341 0.5262 0.6384 0.061 Uiso 1 1 calc R
C25 C 0.5004(15) 0.7334(8) 0.5319(5) 0.073(2) Uani 1 1 d .
H25A H 0.6482 0.7207 0.5483 0.088 Uiso 1 1 calc R
H25B H 0.5041 0.7541 0.4808 0.088 Uiso 1 1 calc R
OW1 O 0.7529(9) 0.9231(7) 0.6482(3) 0.0800(18) Uani 1 1 d .
HW1A H 0.8124 0.8586 0.6302 0.096 Uiso 1 1 d R
HW1B H 0.7687 0.9236 0.6939 0.096 Uiso 1 1 d R
OW2 O 1.0645(10) 0.7666(7) 0.7011(3) 0.089(2) Uani 1 1 d .
HW2A H 1.0817 0.7362 0.7432 0.107 Uiso 1 1 d R
HW2B H 1.1894 0.7854 0.6852 0.107 Uiso 1 1 d R

loop_
_atom_site_aniso_label
_atom_site_aniso_U_11
_atom_site_aniso_U_22
_atom_site_aniso_U_33
_atom_site_aniso_U_23
_atom_site_aniso_U_13
_atom_site_aniso_U_12
N 0.041(3) 0.034(3) 0.045(3) -0.005(3) -0.001(2) 0.002(2)
O1 0.058(3) 0.055(3) 0.066(3) -0.011(3) -0.028(3) 0.003(3)
C1 0.047(4) 0.042(4) 0.048(4) -0.002(3) -0.002(3) 0.001(3)
O2 0.066(3) 0.059(3) 0.070(3) -0.012(3) -0.014(3) -0.011(3)
C2 0.052(4) 0.064(5) 0.060(5) -0.016(4) -0.014(3) -0.008(4)
O3 0.058(3) 0.037(3) 0.101(4) -0.011(3) -0.021(3) -0.008(2)
C3 0.046(4) 0.055(5) 0.050(4) -0.018(4) 0.003(3) -0.006(4)
O4 0.047(2) 0.043(3) 0.036(2) -0.002(2) -0.0007(18) -0.002(2)
C4 0.056(4) 0.038(4) 0.054(4) -0.002(3) -0.001(3) -0.002(3)
O5 0.035(2) 0.041(3) 0.043(2) 0.005(2) -0.0015(18) -0.004(2)
C5 0.045(3) 0.036(4) 0.043(4) -0.002(3) 0.005(3) 0.000(3)
C6 0.058(4) 0.044(4) 0.049(4) 0.005(3) -0.005(3) 0.000(3)
O6 0.198(8) 0.050(3) 0.048(3) -0.006(3) -0.038(4) 0.028(4)
C7 0.051(4) 0.038(4) 0.051(4) 0.000(3) -0.001(3) 0.003(3)
O7 0.066(4) 0.129(6) 0.155(6) -0.076(6) -0.070(4) 0.054(4)
C8 0.049(4) 0.037(4) 0.052(4) 0.001(3) -0.011(3) 0.000(3)
O8 0.075(3) 0.088(5) 0.074(4) -0.015(3) -0.009(3) -0.047(4)
C9 0.037(3) 0.031(3) 0.042(3) -0.002(3) 0.000(3) -0.001(3)
O9 0.068(3) 0.036(3) 0.120(5) 0.016(3) -0.014(3) -0.002(3)
C10 0.065(4) 0.039(4) 0.031(3) 0.011(3) -0.001(3) -0.004(3)
C11 0.056(4) 0.041(4) 0.038(4) 0.000(3) 0.005(3) -0.002(3)
C12 0.051(4) 0.032(3) 0.066(5) -0.005(3) -0.006(3) 0.006(3)
C13 0.049(4) 0.036(4) 0.054(4) 0.002(3) -0.005(3) 0.000(3)
C14 0.043(4) 0.036(4) 0.045(4) -0.001(3) 0.001(3) -0.004(3)
C15 0.044(3) 0.038(4) 0.045(4) 0.002(3) -0.006(3) -0.007(3)
C16 0.036(3) 0.041(4) 0.042(3) -0.001(3) 0.005(3) -0.006(3)
C17 0.051(4) 0.036(4) 0.043(4) 0.001(3) 0.001(3) 0.000(3)
C18 0.059(4) 0.048(4) 0.045(4) -0.007(3) -0.007(3) 0.001(3)
C19 0.081(7) 0.043(5) 0.192(12) -0.026(7) -0.030(7) -0.010(5)
C20 0.040(3) 0.032(3) 0.044(3) -0.002(3) 0.000(3) 0.000(3)
C21 0.052(4) 0.042(4) 0.061(4) 0.006(3) 0.006(3) 0.009(3)
C22 0.089(6) 0.046(5) 0.058(5) -0.016(4) -0.028(4) 0.019(4)
C23 0.041(3) 0.047(4) 0.059(4) -0.017(3) -0.020(3) 0.012(3)
C24 0.035(3) 0.050(4) 0.068(4) -0.023(4) -0.002(3) -0.007(3)
C25 0.081(5) 0.049(5) 0.090(6) 0.006(5) 0.030(5) 0.005(4)
OW1 0.071(3) 0.086(5) 0.083(4) 0.010(3) -0.003(3) -0.003(3)
OW2 0.104(4) 0.078(4) 0.085(4) 0.014(4) 0.031(3) 0.031(4)

loop_
_atom_type_symbol
_atom_type_description
_atom_type_scat_dispersion_real
_atom_type_scat_dispersion_imag
_atom_type_scat_source
C C 0.0033 0.0016 'International Tables Vol C Tables 4.2.6.8 and 6.1.1.4'
H H 0.0000 0.0000 'International Tables Vol C Tables 4.2.6.8 and 6.1.1.4'
N N 0.0061 0.0033 'International Tables Vol C Tables 4.2.6.8 and 6.1.1.4'
O O 0.0106 0.0060 'International Tables Vol C Tables 4.2.6.8 and 6.1.1.4'

loop_
_geom_angle_atom_site_label_1
_geom_angle_atom_site_label_2
_geom_angle_atom_site_label_3
_geom_angle
C7 N C16 110.8(5)
C7 N C8 107.9(5)
C16 N C8 110.3(5)
C1 O1 C2 104.1(6)
C18 C1 C3 121.5(7)
C18 C1 O1 128.0(7)
C3 C1 O1 110.5(6)
C3 O2 C2 104.7(6)
O1 C2 O2 110.8(5)
O1 C2 H2A 124.6
O2 C2 H2A 124.6
C11 O3 C19 118.4(7)
C4 C3 C1 122.9(7)
C4 C3 O2 127.3(7)
C1 C3 O2 109.7(7)
C10 O4 C20 116.3(5)
C3 C4 C5 117.9(7)
C3 C4 H4A 121.0
C5 C4 H4A 121.0
C20 O5 C21 111.2(5)
C17 C5 C4 119.7(6)
C17 C5 C6 120.6(6)
C4 C5 C6 119.6(6)
C5 C6 C7 112.0(6)
C5 C6 H6A 109.2
C7 C6 H6A 109.2
C5 C6 H6B 109.2
C7 C6 H6B 109.2
H6A C6 H6B 107.9
C22 O6 H6C 117.8
N C7 C6 111.2(5)
N C7 H7A 109.4
C6 C7 H7A 109.4
N C7 H7B 109.4
C6 C7 H7B 109.4
H7A C7 H7B 108.0
C23 O7 H7C 108.9
N C8 C9 113.3(5)
N C8 H8A 108.9
C9 C8 H8A 108.9
N C8 H8B 108.9
C9 C8 H8B 108.9
H8A C8 H8B 107.7
C24 O8 H8C 109.5
C10 C9 C14 120.2(6)
C10 C9 C8 118.8(6)
C14 C9 C8 120.9(6)
C25 O9 H9A 109.1
C9 C10 O4 120.9(6)
C9 C10 C11 122.3(7)
O4 C10 C11 116.6(6)
O3 C11 C12 127.5(6)
O3 C11 C10 115.6(6)
C12 C11 C10 116.9(7)
C13 C12 C11 120.0(6)
C13 C12 H12A 120.0
C11 C12 H12A 120.0
C12 C13 C14 122.9(7)
C12 C13 H13A 118.6
C14 C13 H13A 118.6
C13 C14 C9 117.6(6)
C13 C14 C15 122.4(6)
C9 C14 C15 119.9(6)
C16 C15 C14 113.1(5)
C16 C15 H15A 109.0
C14 C15 H15A 109.0
C16 C15 H15B 109.0
C14 C15 H15B 109.0
H15A C15 H15B 107.8
N C16 C15 108.7(5)
N C16 C17 111.6(5)
C15 C16 C17 111.9(5)
N C16 H16A 108.2
C15 C16 H16A 108.2
C17 C16 H16A 108.2
C5 C17 C18 119.5(7)
C5 C17 C16 121.6(6)
C18 C17 C16 118.9(6)
C1 C18 C17 118.4(7)
C1 C18 H18A 120.8
C17 C18 H18A 120.8
O3 C19 H19A 109.5
O3 C19 H19B 109.5
H19A C19 H19B 109.5
O3 C19 H19C 109.5
H19A C19 H19C 109.5
H19B C19 H19C 109.5
O5 C20 O4 106.6(5)
O5 C20 C24 109.4(5)
O4 C20 C24 108.6(5)
O5 C20 H20A 110.7
O4 C20 H20A 110.7
C24 C20 H20A 110.7
O5 C21 C25 107.0(7)
O5 C21 C22 109.4(6)
C25 C21 C22 115.3(7)
O5 C21 H21A 108.3
C25 C21 H21A 108.3
C22 C21 H21A 108.3
O6 C22 C23 108.5(6)
O6 C22 C21 107.5(8)
C23 C22 C21 109.5(6)
O6 C22 H22A 110.4
C23 C22 H22A 110.4
C21 C22 H22A 110.4
O7 C23 C22 111.0(7)
O7 C23 C24 110.7(7)
C22 C23 C24 111.2(6)
O7 C23 H23A 107.9
C22 C23 H23A 107.9
C24 C23 H23A 107.9
O8 C24 C20 110.9(6)
O8 C24 C23 109.4(6)
C20 C24 C23 110.8(6)
O8 C24 H24A 108.6
C20 C24 H24A 108.6
C23 C24 H24A 108.6
O9 C25 C21 109.8(6)
O9 C25 H25A 109.7
C21 C25 H25A 109.7
O9 C25 H25B 109.7
C21 C25 H25B 109.7
H25A C25 H25B 108.2
HW1A OW1 HW1B 110.2
HW2A OW2 HW2B 107.3

loop_
_geom_bond_atom_site_label_1
_geom_bond_atom_site_label_2
_geom_bond_distance
N C7 1.456(9)
N C16 1.482(8)
N C8 1.481(8)
O1 C1 1.387(8)
O1 C2 1.401(9)
C1 C18 1.359(10)
C1 C3 1.361(10)
O2 C3 1.379(8)
O2 C2 1.407(10)
C2 H2A 0.9300
O3 C11 1.371(8)
O3 C19 1.414(11)
C3 C4 1.351(10)
O4 C10 1.403(8)
O4 C20 1.421(7)
C4 C5 1.426(9)
C4 H4A 0.9300
O5 C20 1.410(8)
O5 C21 1.450(8)
C5 C17 1.397(10)
C5 C6 1.502(9)
C6 C7 1.516(9)
C6 H6A 0.9700
C6 H6B 0.9700
O6 C22 1.435(10)
O6 H6C 0.8500
C7 H7A 0.9700
C7 H7B 0.9700
O7 C23 1.385(8)
O7 H7C 0.8500
C8 C9 1.512(9)
C8 H8A 0.9700
C8 H8B 0.9700
O8 C24 1.433(10)
O8 H8C 0.8200
C9 C10 1.365(9)
C9 C14 1.390(9)
O9 C25 1.437(10)
O9 H9A 0.8500
C10 C11 1.406(10)
C11 C12 1.399(9)
C12 C13 1.362(10)
C12 H12A 0.9300
C13 C14 1.387(10)
C13 H13A 0.9300
C14 C15 1.515(9)
C15 C16 1.499(9)
C15 H15A 0.9700
C15 H15B 0.9700
C16 C17 1.521(9)
C16 H16A 0.9800
C17 C18 1.428(10)
C18 H18A 0.9300
C19 H19A 0.9600
C19 H19B 0.9600
C19 H19C 0.9600
C20 C24 1.498(8)
C20 H20A 0.9800
C21 C25 1.508(11)
C21 C22 1.507(11)
C21 H21A 0.9800
C22 C23 1.506(12)
C22 H22A 0.9800
C23 C24 1.521(10)
C23 H23A 0.9800
C24 H24A 0.9800
C25 H25A 0.9700
C25 H25B 0.9700
OW1 HW1A 0.8498
OW1 HW1B 0.8499
OW2 HW2A 0.8499
OW2 HW2B 0.8498

loop_
_geom_torsion_atom_site_label_1
_geom_torsion_atom_site_label_2
_geom_torsion_atom_site_label_3
_geom_torsion_atom_site_label_4
_geom_torsion
C2 O1 C1 C18 174.6(7)
C2 O1 C1 C3 -2.2(8)
C1 O1 C2 O2 4.7(8)
C3 O2 C2 O1 -5.4(8)
C18 C1 C3 C4 3.2(11)
O1 C1 C3 C4 -179.8(6)
C18 C1 C3 O2 -178.1(6)
O1 C1 C3 O2 -1.1(8)
C2 O2 C3 C4 -177.5(7)
C2 O2 C3 C1 3.9(8)
C1 C3 C4 C5 -3.1(10)
O2 C3 C4 C5 178.4(6)
C3 C4 C5 C17 0.8(9)
C3 C4 C5 C6 -176.9(6)
C17 C5 C6 C7 15.4(9)
C4 C5 C6 C7 -166.9(6)
C16 N C7 C6 66.6(7)
C8 N C7 C6 -172.5(5)
C5 C6 C7 N -47.7(8)
C7 N C8 C9 -169.5(6)
C16 N C8 C9 -48.3(7)
N C8 C9 C10 -168.7(5)
N C8 C9 C14 14.3(9)
C14 C9 C10 O4 175.3(6)
C8 C9 C10 O4 -1.7(9)
C14 C9 C10 C11 1.2(10)
C8 C9 C10 C11 -175.8(7)
C20 O4 C10 C9 108.0(7)
C20 O4 C10 C11 -77.6(7)
C19 O3 C11 C12 6.7(12)
C19 O3 C11 C10 -173.6(9)
C9 C10 C11 O3 175.6(6)
O4 C10 C11 O3 1.3(9)
C9 C10 C11 C12 -4.6(10)
O4 C10 C11 C12 -179.0(5)
O3 C11 C12 C13 -174.9(7)
C10 C11 C12 C13 5.4(10)
C11 C12 C13 C14 -3.0(11)
C12 C13 C14 C9 -0.6(11)
C12 C13 C14 C15 176.7(6)
C10 C9 C14 C13 1.5(10)
C8 C9 C14 C13 178.4(6)
C10 C9 C14 C15 -175.9(6)
C8 C9 C14 C15 1.1(10)
C13 C14 C15 C16 -159.7(7)
C9 C14 C15 C16 17.5(8)
C7 N C16 C15 -173.3(5)
C8 N C16 C15 67.2(6)
C7 N C16 C17 -49.5(7)
C8 N C16 C17 -169.0(5)
C14 C15 C16 N -50.7(7)
C14 C15 C16 C17 -174.3(5)
C4 C5 C17 C18 1.4(9)
C6 C5 C17 C18 179.1(6)
C4 C5 C17 C16 -178.6(5)
C6 C5 C17 C16 -0.9(10)
N C16 C17 C5 17.4(8)
C15 C16 C17 C5 139.4(6)
N C16 C17 C18 -162.6(5)
C15 C16 C17 C18 -40.5(8)
C3 C1 C18 C17 -0.8(10)
O1 C1 C18 C17 -177.3(6)
C5 C17 C18 C1 -1.4(9)
C16 C17 C18 C1 178.5(6)
C21 O5 C20 O4 178.7(5)
C21 O5 C20 C24 -64.1(6)
C10 O4 C20 O5 -91.9(6)
C10 O4 C20 C24 150.3(6)
C20 O5 C21 C25 -169.5(5)
C20 O5 C21 C22 65.0(7)
O5 C21 C22 O6 -175.0(6)
C25 C21 C22 O6 64.4(8)
O5 C21 C22 C23 -57.3(8)
C25 C21 C22 C23 -177.9(7)
O6 C22 C23 O7 -67.6(8)
C21 C22 C23 O7 175.4(6)
O6 C22 C23 C24 168.8(6)
C21 C22 C23 C24 51.7(8)
O5 C20 C24 O8 178.3(5)
O4 C20 C24 O8 -65.7(7)
O5 C20 C24 C23 56.7(7)
O4 C20 C24 C23 172.6(5)
O7 C23 C24 O8 62.1(8)
C22 C23 C24 O8 -174.0(6)
O7 C23 C24 C20 -175.4(6)
C22 C23 C24 C20 -51.5(8)
O5 C21 C25 O9 -57.3(8)
C22 C21 C25 O9 64.6(10)
